data_7017410
loop_
_publ_author_name
'Kutasi, Anna M.'
'Turner, David R.'
'Moubaraki, Boujemaa'
'Batten, Stuart R.'
'Murray, Keith S.'

_publ_section_title
;
 Complexes of a hexa-nitrile dianion with neutral, chelating co-ligands:
 Self-assembly, structure and magnetism.
;
_journal_issue 45
_journal_name_full 'Dalton transactions (Cambridge, England : 2003)'
_journal_page_first 12358
_journal_page_last 12367
_journal_paper_doi 10.1039/c1dt11369k
_journal_volume 40
_journal_year 2011
_chemical_formula_moiety 'C25 H14 Mn N8 O2'
_chemical_formula_sum 'C25 H14 Mn N8 O2'
_chemical_formula_weight 513.38
_chemical_name_common (Mn(phen)(HCTMCP)(MeOH)(H2O))
_chemical_name_systematic
;
[Mn(phen)(HCTMCP)(MeOH)(H2O)]
;
_space_group_IT_number 14
_symmetry_cell_setting monoclinic
_symmetry_space_group_name_Hall '-P 2ybc'
_symmetry_space_group_name_H-M 'P 1 21/c 1'
_atom_sites_solution_hydrogens geom
_atom_sites_solution_primary direct
_atom_sites_solution_secondary difmap
_audit_creation_method SHELXL-97
_cell_angle_alpha 90.00
_cell_angle_beta 99.4790(10)
_cell_angle_gamma 90.00
_cell_formula_units_Z 4
_cell_length_a 7.6839(3)
_cell_length_b 16.3826(6)
_cell_length_c 18.9623(9)
_cell_measurement_reflns_used 31515
_cell_measurement_temperature 123(1)
_cell_measurement_theta_max 27.50
_cell_measurement_theta_min 3.50
_cell_volume 2354.42(17)
_computing_cell_refinement 'DENZO-SMN (Otwinowski & Minor, 1997)'
_computing_data_collection 'Collect (Hooft, 1999)'
_computing_data_reduction 'DENZO-SMN (Otwinowski & Minor, 1997)'
_computing_molecular_graphics 'X-Seed (Barbour, 1999)'
_computing_publication_material 'CIFTAB (Sheldrick, 1997)'
_computing_structure_refinement 'SHELXL-97 (Sheldrick, 1997)'
_computing_structure_solution 'SHELXS-97 (Sheldrick, 1990)'
_diffrn_ambient_temperature 123(1)
_diffrn_measured_fraction_theta_full 0.997
_diffrn_measured_fraction_theta_max 0.997
_diffrn_measurement_device_type 'Nonius KappaCCD'
_diffrn_measurement_method 'phi and omega scans'
_diffrn_radiation_monochromator graphite
_diffrn_radiation_source 'fine-focus sealed tube'
_diffrn_radiation_type MoK\a
_diffrn_radiation_wavelength 0.71073
_diffrn_reflns_av_R_equivalents 0.1681
_diffrn_reflns_av_sigmaI/netI 0.1964
_diffrn_reflns_limit_h_max 9
_diffrn_reflns_limit_h_min -7
_diffrn_reflns_limit_k_max 21
_diffrn_reflns_limit_k_min -21
_diffrn_reflns_limit_l_max 24
_diffrn_reflns_limit_l_min -24
_diffrn_reflns_number 31515
_diffrn_reflns_theta_full 27.50
_diffrn_reflns_theta_max 27.50
_diffrn_reflns_theta_min 3.50
_exptl_absorpt_coefficient_mu 0.601
_exptl_absorpt_correction_T_max 0.9822
_exptl_absorpt_correction_T_min 0.9535
_exptl_absorpt_correction_type empirical
_exptl_absorpt_process_details SORTAV
_exptl_crystal_colour yellow
_exptl_crystal_density_diffrn 1.448
_exptl_crystal_density_method 'not measured'
_exptl_crystal_description needle
_exptl_crystal_F_000 1044
_exptl_crystal_size_max 0.08
_exptl_crystal_size_mid 0.05
_exptl_crystal_size_min 0.03
_refine_diff_density_max 0.426
_refine_diff_density_min -0.714
_refine_diff_density_rms 0.106
_refine_ls_extinction_method none
_refine_ls_goodness_of_fit_ref 1.021
_refine_ls_hydrogen_treatment mixed
_refine_ls_matrix_type full
_refine_ls_number_parameters 348
_refine_ls_number_reflns 5377
_refine_ls_number_restraints 3
_refine_ls_restrained_S_all 1.021
_refine_ls_R_factor_all 0.2069
_refine_ls_R_factor_gt 0.0641
_refine_ls_shift/su_max 0.000
_refine_ls_shift/su_mean 0.000
_refine_ls_structure_factor_coef Fsqd
_refine_ls_weighting_details 'calc w=1/[\s^2^(Fo^2^)+(0.2000P)^2^+0.0000P] where P=(Fo^2^+2Fc^2^)/3'
_refine_ls_weighting_scheme calc
_refine_ls_wR_factor_gt 0.0805
_refine_ls_wR_factor_ref 0.1086
_reflns_number_gt 2417
_reflns_number_total 5377
_reflns_threshold_expression >2sigma(I)
_cod_data_source_file c1dt11369k.txt
_cod_data_source_block 4
_cod_depositor_comments
;
The following automatic conversions were performed:

'_exptl_absorpt_correction_type' value 'Empirical' changed to
'empirical' according to
/home/saulius/struct/CIF-dictionaries/cif_core.dic dictionary named
'cif_core.dic' version 2.4.1 from 2010-06-29.

Automatic conversion script
Id: cif_fix_values 1715 2011-07-08 13:25:40Z adriana 
;
_cod_original_sg_symbol_H-M P21/c
_cod_database_code 7017410

loop_
_symmetry_equiv_pos_as_xyz
'x, y, z'
'-x, y+1/2, -z+1/2'
'-x, -y, -z'
'x, -y-1/2, z-1/2'

loop_
_atom_site_label
_atom_site_type_symbol
_atom_site_fract_x
_atom_site_fract_y
_atom_site_fract_z
_atom_site_U_iso_or_equiv
_atom_site_adp_type
_atom_site_occupancy
_atom_site_symmetry_multiplicity
_atom_site_calc_flag
_atom_site_refinement_flags
Mn1 Mn 0.35656(6) 0.29687(3) 0.32612(3) 0.02394(18) Uani 1 1 d .
O1 O 0.1199(3) 0.33643(18) 0.36364(16) 0.0344(7) Uani 1 1 d D
O2 O 0.5931(3) 0.25558(16) 0.28470(14) 0.0318(7) Uani 1 1 d D
N10 N 0.4644(3) 0.42538(17) 0.32801(16) 0.0244(7) Uani 1 1 d .
N20 N 0.5146(3) 0.31330(18) 0.43505(15) 0.0235(7) Uani 1 1 d .
N112 N 0.2968(4) 0.16881(19) 0.34655(15) 0.0268(8) Uani 1 1 d .
N114 N 0.0041(4) -0.0163(2) 0.20923(18) 0.0408(9) Uani 1 1 d .
N122 N -0.2154(4) -0.19311(19) 0.28372(17) 0.0304(8) Uani 1 1 d .
N124 N -0.0588(4) -0.2628(2) 0.50965(18) 0.0366(9) Uani 1 1 d .
N132 N 0.4489(4) 0.0960(2) 0.57726(16) 0.0334(8) Uani 1 1 d .
N134 N 0.2263(4) -0.1360(2) 0.63246(17) 0.0378(9) Uani 1 1 d .
C2 C 0.6992(5) 0.3016(3) 0.2440(2) 0.0496(12) Uani 1 1 d .
H2A H 0.6211 0.3299 0.2056 0.056(13) Uiso 1 1 d R
H2B H 0.7779 0.2650 0.2231 0.071(15) Uiso 1 1 d R
H2C H 0.7696 0.3418 0.2746 0.15(3) Uiso 1 1 d R
C10 C 0.4378(4) 0.4809(2) 0.2764(2) 0.0291(9) Uani 1 1 d .
H10 H 0.3653 0.4667 0.2326 0.023(10) Uiso 1 1 d R
C11 C 0.5110(5) 0.5587(2) 0.2828(2) 0.0340(10) Uani 1 1 d .
H11 H 0.4877 0.5966 0.2445 0.040(11) Uiso 1 1 d R
C12 C 0.6176(5) 0.5799(2) 0.3454(2) 0.0346(10) Uani 1 1 d .
H12 H 0.6695 0.6326 0.3509 0.056(13) Uiso 1 1 d R
C13 C 0.6496(4) 0.5235(2) 0.4014(2) 0.0262(9) Uani 1 1 d .
C14 C 0.7537(4) 0.5421(3) 0.4689(2) 0.0377(11) Uani 1 1 d .
H14 H 0.8070 0.5943 0.4764 0.040(11) Uiso 1 1 d R
C15 C 0.7770(4) 0.4867(3) 0.5224(2) 0.0361(11) Uani 1 1 d .
H15 H 0.8475 0.5003 0.5669 0.044(11) Uiso 1 1 d R
C16 C 0.6979(4) 0.4079(2) 0.5133(2) 0.0275(9) Uani 1 1 d .
C17 C 0.7144(4) 0.3490(3) 0.5675(2) 0.0348(10) Uani 1 1 d .
H17 H 0.7843 0.3602 0.6126 0.040(11) Uiso 1 1 d R
C18 C 0.6309(4) 0.2757(3) 0.5556(2) 0.0351(11) Uani 1 1 d .
H18 H 0.6392 0.2359 0.5925 0.040(11) Uiso 1 1 d R
C19 C 0.5335(4) 0.2604(2) 0.4885(2) 0.0293(9) Uani 1 1 d .
H19 H 0.4766 0.2089 0.4805 0.031(10) Uiso 1 1 d R
C20 C 0.5953(4) 0.3872(2) 0.44761(19) 0.0229(9) Uani 1 1 d .
C21 C 0.5692(4) 0.4472(2) 0.39075(19) 0.0211(9) Uani 1 1 d .
C101 C 0.1408(4) -0.0239(2) 0.39360(19) 0.0196(9) Uani 1 1 d .
C102 C 0.0751(4) -0.0951(2) 0.41790(18) 0.0209(9) Uani 1 1 d .
C103 C 0.1807(4) -0.0443(2) 0.46546(19) 0.0195(9) Uani 1 1 d .
C110 C 0.1507(4) 0.0282(2) 0.33509(19) 0.0203(8) Uani 1 1 d .
C111 C 0.2317(4) 0.1052(2) 0.34330(18) 0.0231(9) Uani 1 1 d .
C113 C 0.0693(4) 0.0043(2) 0.2655(2) 0.0276(10) Uani 1 1 d .
C120 C -0.0291(4) -0.1658(2) 0.40605(18) 0.0202(8) Uani 1 1 d .
C121 C -0.1316(4) -0.1812(2) 0.3386(2) 0.0254(9) Uani 1 1 d .
C123 C -0.0472(4) -0.2186(2) 0.4634(2) 0.0256(9) Uani 1 1 d .
C130 C 0.2593(4) -0.0301(2) 0.53588(19) 0.0208(9) Uani 1 1 d .
C131 C 0.3634(4) 0.0395(2) 0.55756(19) 0.0239(9) Uani 1 1 d .
C133 C 0.2413(4) -0.0880(2) 0.5889(2) 0.0247(9) Uani 1 1 d .
H1O H 0.075(6) 0.314(3) 0.3980(19) 0.11(2) Uiso 1 1 d D
H2O H 0.037(4) 0.371(2) 0.348(2) 0.065(15) Uiso 1 1 d D
H3O H 0.656(4) 0.2214(18) 0.3127(17) 0.049(13) Uiso 1 1 d D

loop_
_atom_site_aniso_label
_atom_site_aniso_U_11
_atom_site_aniso_U_22
_atom_site_aniso_U_33
_atom_site_aniso_U_23
_atom_site_aniso_U_13
_atom_site_aniso_U_12
Mn1 0.0313(3) 0.0197(3) 0.0196(3) 0.0020(3) 0.0004(2) -0.0025(3)
O1 0.0390(17) 0.0342(19) 0.0323(19) 0.0094(15) 0.0123(14) 0.0074(14)
O2 0.0337(15) 0.0279(17) 0.0343(18) 0.0110(14) 0.0071(13) 0.0021(13)
N10 0.0315(17) 0.0210(19) 0.022(2) 0.0014(16) 0.0071(14) -0.0011(14)
N20 0.0283(16) 0.021(2) 0.0186(19) 0.0038(15) -0.0030(13) 0.0004(14)
N112 0.0393(18) 0.019(2) 0.022(2) 0.0015(15) 0.0038(14) -0.0030(15)
N114 0.051(2) 0.044(2) 0.027(2) 0.0007(19) 0.0015(17) -0.0163(17)
N122 0.0378(19) 0.031(2) 0.021(2) -0.0025(17) 0.0027(15) -0.0046(15)
N124 0.049(2) 0.033(2) 0.028(2) 0.0050(18) 0.0063(16) -0.0109(16)
N132 0.0316(18) 0.034(2) 0.034(2) -0.0065(18) 0.0029(15) -0.0035(16)
N134 0.0383(19) 0.042(2) 0.031(2) 0.0068(19) 0.0007(16) 0.0022(16)
C2 0.054(3) 0.061(3) 0.038(3) 0.016(3) 0.018(2) 0.010(3)
C10 0.034(2) 0.025(3) 0.029(3) 0.005(2) 0.006(2) 0.0009(19)
C11 0.040(2) 0.022(3) 0.043(3) 0.012(2) 0.017(2) 0.0019(19)
C12 0.036(2) 0.023(3) 0.048(3) -0.001(2) 0.016(2) -0.003(2)
C13 0.027(2) 0.021(2) 0.031(3) -0.004(2) 0.0074(18) -0.0016(18)
C14 0.034(2) 0.031(3) 0.049(3) -0.012(2) 0.009(2) -0.009(2)
C15 0.027(2) 0.042(3) 0.036(3) -0.014(2) -0.002(2) -0.004(2)
C16 0.023(2) 0.032(3) 0.027(3) -0.005(2) 0.0025(17) -0.0004(18)
C17 0.027(2) 0.048(3) 0.026(3) -0.003(2) -0.0072(19) 0.005(2)
C18 0.036(2) 0.048(3) 0.019(2) 0.008(2) -0.0007(18) 0.005(2)
C19 0.036(2) 0.025(3) 0.026(3) 0.003(2) 0.0012(18) 0.0027(19)
C20 0.0221(19) 0.023(2) 0.024(2) -0.0034(19) 0.0053(16) 0.0001(17)
C21 0.0238(19) 0.019(2) 0.022(2) -0.0041(19) 0.0074(17) -0.0016(16)
C101 0.0155(19) 0.018(2) 0.024(2) -0.0017(19) -0.0010(16) 0.0039(16)
C102 0.0186(19) 0.021(2) 0.024(2) 0.0058(19) 0.0056(16) 0.0055(17)
C103 0.0145(18) 0.024(2) 0.020(2) 0.0042(19) 0.0021(16) 0.0022(16)
C110 0.027(2) 0.016(2) 0.018(2) -0.0004(18) 0.0025(16) -0.0041(16)
C111 0.026(2) 0.029(3) 0.014(2) 0.0034(19) 0.0040(16) 0.0033(19)
C113 0.033(2) 0.024(2) 0.025(3) 0.002(2) 0.0038(19) -0.0041(18)
C120 0.028(2) 0.019(2) 0.013(2) 0.0042(18) 0.0022(16) -0.0027(17)
C121 0.030(2) 0.012(2) 0.037(3) 0.0021(19) 0.015(2) 0.0013(17)
C123 0.028(2) 0.022(3) 0.026(3) -0.003(2) 0.0029(17) -0.0030(17)
C130 0.023(2) 0.022(2) 0.017(2) 0.0013(19) 0.0001(16) -0.0012(17)
C131 0.023(2) 0.032(3) 0.017(2) 0.002(2) 0.0047(17) 0.0101(19)
C133 0.021(2) 0.030(3) 0.023(3) -0.004(2) 0.0002(17) 0.0022(18)

loop_
_atom_type_symbol
_atom_type_description
_atom_type_scat_dispersion_real
_atom_type_scat_dispersion_imag
_atom_type_scat_source
C C 0.0033 0.0016 'International Tables Vol C Tables 4.2.6.8 and 6.1.1.4'
H H 0.0000 0.0000 'International Tables Vol C Tables 4.2.6.8 and 6.1.1.4'
N N 0.0061 0.0033 'International Tables Vol C Tables 4.2.6.8 and 6.1.1.4'
O O 0.0106 0.0060 'International Tables Vol C Tables 4.2.6.8 and 6.1.1.4'
Mn Mn 0.3368 0.7283 'International Tables Vol C Tables 4.2.6.8 and 6.1.1.4'

loop_
_geom_angle_atom_site_label_1
_geom_angle_atom_site_label_2
_geom_angle_atom_site_label_3
_geom_angle
_geom_angle_site_symmetry_1
_geom_angle_site_symmetry_3
O1 Mn1 N122 88.79(11) . 2
O1 Mn1 N112 90.97(11) . .
N122 Mn1 N112 98.87(11) 2 .
O1 Mn1 O2 178.26(11) . .
N122 Mn1 O2 89.56(10) 2 .
N112 Mn1 O2 88.74(10) . .
O1 Mn1 N20 91.04(10) . .
N122 Mn1 N20 168.29(11) 2 .
N112 Mn1 N20 92.84(11) . .
O2 Mn1 N20 90.69(10) . .
O1 Mn1 N10 92.38(10) . .
N122 Mn1 N10 93.91(11) 2 .
N112 Mn1 N10 166.85(10) . .
O2 Mn1 N10 88.28(10) . .
N20 Mn1 N10 74.40(11) . .
C2 O2 Mn1 127.6(2) . .
C10 N10 C21 117.3(3) . .
C10 N10 Mn1 128.0(2) . .
C21 N10 Mn1 114.7(2) . .
C19 N20 C20 117.3(3) . .
C19 N20 Mn1 127.1(2) . .
C20 N20 Mn1 115.5(2) . .
C111 N112 Mn1 162.8(3) . .
C121 N122 Mn1 172.7(3) . 2_545
N10 C10 C11 123.6(4) . .
C12 C11 C10 118.9(4) . .
C11 C12 C13 119.7(4) . .
C21 C13 C12 117.6(3) . .
C21 C13 C14 119.4(4) . .
C12 C13 C14 122.9(4) . .
C15 C14 C13 121.1(4) . .
C14 C15 C16 121.0(4) . .
C17 C16 C20 117.0(4) . .
C17 C16 C15 123.4(4) . .
C20 C16 C15 119.6(4) . .
C18 C17 C16 120.2(4) . .
C17 C18 C19 118.6(4) . .
N20 C19 C18 123.9(4) . .
N20 C20 C16 122.9(3) . .
N20 C20 C21 118.0(3) . .
C16 C20 C21 119.1(3) . .
N10 C21 C13 122.9(3) . .
N10 C21 C20 117.3(3) . .
C13 C21 C20 119.8(3) . .
C102 C101 C103 60.2(2) . .
C102 C101 C110 147.5(3) . .
C103 C101 C110 152.4(3) . .
C101 C102 C103 60.2(2) . .
C101 C102 C120 150.9(3) . .
C103 C102 C120 148.8(3) . .
C102 C103 C101 59.6(2) . .
C102 C103 C130 147.1(3) . .
C101 C103 C130 153.3(3) . .
C111 C110 C101 122.4(3) . .
C111 C110 C113 118.0(3) . .
C101 C110 C113 119.5(3) . .
N112 C111 C110 176.7(4) . .
N114 C113 C110 179.0(4) . .
C102 C120 C121 120.8(3) . .
C102 C120 C123 120.5(3) . .
C121 C120 C123 118.4(3) . .
N122 C121 C120 179.4(4) . .
N124 C123 C120 178.3(4) . .
C103 C130 C133 119.7(3) . .
C103 C130 C131 123.3(3) . .
C133 C130 C131 117.0(3) . .
N132 C131 C130 178.2(4) . .
N134 C133 C130 179.8(4) . .

loop_
_geom_bond_atom_site_label_1
_geom_bond_atom_site_label_2
_geom_bond_distance
_geom_bond_site_symmetry_2
Mn1 O1 2.158(3) .
Mn1 N122 2.190(3) 2
Mn1 N112 2.196(3) .
Mn1 O2 2.202(2) .
Mn1 N20 2.233(3) .
Mn1 N10 2.261(3) .
O2 C2 1.428(4) .
N10 C10 1.327(4) .
N10 C21 1.370(4) .
N20 C19 1.323(4) .
N20 C20 1.364(4) .
N112 C111 1.153(4) .
N114 C113 1.151(4) .
N122 C121 1.147(4) .
N122 Mn1 2.190(3) 2_545
N124 C123 1.153(4) .
N132 C131 1.161(4) .
N134 C133 1.160(4) .
C10 C11 1.390(5) .
C11 C12 1.371(5) .
C12 C13 1.398(5) .
C13 C21 1.394(5) .
C13 C14 1.425(5) .
C14 C15 1.352(5) .
C15 C16 1.424(5) .
C16 C17 1.400(5) .
C16 C20 1.402(4) .
C17 C18 1.363(5) .
C18 C19 1.389(5) .
C20 C21 1.448(5) .
C101 C102 1.380(4) .
C101 C103 1.387(5) .
C101 C110 1.412(5) .
C102 C103 1.387(4) .
C102 C120 1.404(4) .
C103 C130 1.391(4) .
C110 C111 1.405(5) .
C110 C113 1.420(5) .
C120 C121 1.410(5) .
C120 C123 1.414(5) .
C130 C133 1.405(5) .
C130 C131 1.415(5) .

loop_
_geom_hbond_atom_site_label_D
_geom_hbond_atom_site_label_H
_geom_hbond_atom_site_label_A
_geom_hbond_distance_DH
_geom_hbond_distance_HA
_geom_hbond_distance_DA
_geom_hbond_angle_DHA
_geom_hbond_site_symmetry_A
O1 H2O N114 0.861(18) 2.14(3) 2.865(4) 141(3) 2
O1 H1O N124 0.863(19) 1.97(2) 2.796(5) 161(5) 3_556
O2 H3O N134 0.865(18) 1.88(2) 2.741(4) 172(3) 3_656
